data_7245332
loop_
_publ_author_name
'Stienen, Christian'
'Grahl, Julian'
'W\"olper, Christoph'
'Schulz, Stephan'
'Bendt, Georg'

_publ_section_title
;
 Fluorinated \b-diketonate complexes M(tfac)2(TMEDA) (M = Fe, Ni, Cu, Zn)
 as precursors for the MOCVD growth of metal and metal oxide thin films
;
_journal_issue 35
_journal_name_full 'RSC Advances'
_journal_page_first 22974
_journal_page_last 22983
_journal_paper_doi 10.1039/D2RA01338J
_journal_volume 12
_journal_year 2022
_chemical_formula_sum 'C16 H24 Cu F6 N2 O4'
_chemical_formula_weight 485.91
_space_group_crystal_system monoclinic
_space_group_IT_number 14
_space_group_name_Hall '-P 2yn'
_space_group_name_H-M_alt 'P 1 21/n 1'
_atom_sites_solution_hydrogens geom
_atom_sites_solution_primary direct
_atom_sites_solution_secondary difmap
_audit_creation_method SHELXL-2017/1
_audit_update_record
;
2021-07-27 deposited with the CCDC.	2022-08-08 downloaded from the CCDC.
;
_cell_angle_alpha 90
_cell_angle_beta 108.4413(16)
_cell_angle_gamma 90
_cell_formula_units_Z 4
_cell_length_a 9.7772(10)
_cell_length_b 15.3822(16)
_cell_length_c 14.6761(15)
_cell_measurement_reflns_used 9810
_cell_measurement_temperature 100(2)
_cell_measurement_theta_max 32.98
_cell_measurement_theta_min 2.56
_cell_volume 2093.9(4)
_computing_cell_refinement 'BRUKER APEX3(v2019.1-0)'
_computing_data_collection 'BRUKER APEX3(v2019.1-0)'
_computing_data_reduction 'BRUKER APEX3(v2019.1-0)'
_computing_molecular_graphics 'ORTEP/PLATON (Spek)'
_computing_publication_material 'BRUKER AXS SHELXTL (c) 2008 / Vers. 2008/4'
_computing_structure_refinement 'SHELXL-2017/1 (Sheldrick, 2017)'
_computing_structure_solution 'BRUKER APEX3(v2019.1-0)'
_diffrn_ambient_temperature 100(2)
_diffrn_detector_area_resol_mean 512
_diffrn_measured_fraction_theta_full 1.000
_diffrn_measured_fraction_theta_max 0.993
_diffrn_measurement_device_type 'Bruker D8 KAPPA II (APEX II detector)'
_diffrn_measurement_method 'Data collection strategy APEX 3/QUEEN'
_diffrn_radiation_monochromator 'Triumph Goebel mirror'
_diffrn_radiation_source 'fine-focus sealed tube'
_diffrn_radiation_type MoK\a
_diffrn_radiation_wavelength 0.71073
_diffrn_reflns_av_R_equivalents 0.0384
_diffrn_reflns_av_unetI/netI 0.0210
_diffrn_reflns_Laue_measured_fraction_full 1.000
_diffrn_reflns_Laue_measured_fraction_max 0.993
_diffrn_reflns_limit_h_max 15
_diffrn_reflns_limit_h_min -15
_diffrn_reflns_limit_k_max 23
_diffrn_reflns_limit_k_min -23
_diffrn_reflns_limit_l_max 22
_diffrn_reflns_limit_l_min -22
_diffrn_reflns_number 70229
_diffrn_reflns_point_group_measured_fraction_full 1.000
_diffrn_reflns_point_group_measured_fraction_max 0.993
_diffrn_reflns_theta_full 25.242
_diffrn_reflns_theta_max 33.481
_diffrn_reflns_theta_min 2.220
_exptl_absorpt_coefficient_mu 1.119
_exptl_absorpt_correction_T_max 0.75
_exptl_absorpt_correction_T_min 0.60
_exptl_absorpt_correction_type multi-scan
_exptl_absorpt_process_details
; 
 SADABS
 R.H. Blessing, Acta Cryst. (1995) A51 33-38 
;
_exptl_crystal_colour green
_exptl_crystal_density_diffrn 1.541
_exptl_crystal_description plate
_exptl_crystal_F_000 996
_exptl_crystal_size_max 0.362
_exptl_crystal_size_mid 0.325
_exptl_crystal_size_min 0.110
_refine_diff_density_max 0.623
_refine_diff_density_min -0.657
_refine_diff_density_rms 0.063
_refine_ls_extinction_method none
_refine_ls_goodness_of_fit_ref 1.053
_refine_ls_hydrogen_treatment constr
_refine_ls_matrix_type full
_refine_ls_number_parameters 353
_refine_ls_number_reflns 8143
_refine_ls_number_restraints 349
_refine_ls_restrained_S_all 1.056
_refine_ls_R_factor_all 0.0448
_refine_ls_R_factor_gt 0.0291
_refine_ls_shift/su_max 0.003
_refine_ls_shift/su_mean 0.000
_refine_ls_structure_factor_coef Fsqd
_refine_ls_weighting_details 'w=1/[\s^2^(Fo^2^)+(0.0348P)^2^+0.9588P] where P=(Fo^2^+2Fc^2^)/3'
_refine_ls_weighting_scheme calc
_refine_ls_wR_factor_gt 0.0696
_refine_ls_wR_factor_ref 0.0782
_reflns_Friedel_coverage 0.000
_reflns_number_gt 6554
_reflns_number_total 8143
_reflns_threshold_expression 'I > 2\s(I)'
_cod_data_source_file d2ra01338j2.cif
_cod_data_source_block cst_177m
_cod_depositor_comments
;
The following automatic conversions were performed:

data item '_atom_sites_solution_secondary' value 'diffmap' was
changed to 'difmap'.

Automatic conversion script
Id: cif_fix_values 7556 2019-12-06 15:28:31Z antanas 
;
_cod_original_sg_symbol_H-M 'P 21/n'
_cod_database_code 7245332
_shelx_shelxl_version_number 2017/1
_shelx_space_group_comment
;
The symmetry employed for this shelxl refinement is uniquely defined
by the following loop, which should always be used as a source of
symmetry information in preference to the above space-group names.
They are only intended as comments.
;
_shelx_estimated_absorpt_t_min 0.687
_shelx_estimated_absorpt_t_max 0.887

loop_
_space_group_symop_operation_xyz
'x, y, z'
'-x+1/2, y+1/2, -z+1/2'
'-x, -y, -z'
'x-1/2, -y-1/2, z-1/2'

loop_
_atom_site_label
_atom_site_type_symbol
_atom_site_fract_x
_atom_site_fract_y
_atom_site_fract_z
_atom_site_U_iso_or_equiv
_atom_site_adp_type
_atom_site_occupancy
_atom_site_site_symmetry_order
_atom_site_calc_flag
_atom_site_refinement_flags_posn
_atom_site_refinement_flags_adp
_atom_site_refinement_flags_occupancy
_atom_site_disorder_assembly
_atom_site_disorder_group
Cu1 Cu 0.79403(2) 0.14479(2) 0.76319(2) 0.01460(4) Uani 1 1 d . . . . .
N1_3 N 0.74793(11) 0.08448(7) 0.87596(7) 0.01711(17) Uani 1 1 d . . . . .
N2_3 N 0.59874(11) 0.20745(6) 0.73656(7) 0.01732(17) Uani 1 1 d . . . . .
C1_3 C 0.59546(13) 0.10644(8) 0.86539(9) 0.0207(2) Uani 1 1 d . . . . .
H1A_3 H 0.578910 0.101303 0.928323 0.025 Uiso 1 1 calc R U . . .
H1AB_3 H 0.530038 0.065378 0.820157 0.025 Uiso 1 1 calc R U . . .
C2_3 C 0.56379(14) 0.19866(8) 0.82784(9) 0.0214(2) Uani 1 1 d . . . . .
H2A_3 H 0.460715 0.212223 0.816357 0.026 Uiso 1 1 calc R U . . .
H2AB_3 H 0.622335 0.240206 0.876031 0.026 Uiso 1 1 calc R U . . .
C3_3 C 0.76491(15) -0.01118(8) 0.87565(10) 0.0251(2) Uani 1 1 d . . . . .
H3A_3 H 0.700933 -0.034940 0.815217 0.038 Uiso 1 1 calc R U . . .
H3B_3 H 0.739911 -0.036361 0.929645 0.038 Uiso 1 1 calc R U . . .
H3C_3 H 0.865114 -0.025533 0.881864 0.038 Uiso 1 1 calc R U . . .
C4_3 C 0.84654(15) 0.11870(9) 0.96803(9) 0.0248(2) Uani 1 1 d . . . . .
H4A_3 H 0.946695 0.108066 0.971019 0.037 Uiso 1 1 calc R U . . .
H4B_3 H 0.827018 0.089263 1.021835 0.037 Uiso 1 1 calc R U . . .
H4C_3 H 0.830938 0.181335 0.971948 0.037 Uiso 1 1 calc R U . . .
C5_3 C 0.48711(14) 0.16540(9) 0.65576(9) 0.0240(2) Uani 1 1 d . . . . .
H5A_3 H 0.511935 0.172689 0.596537 0.036 Uiso 1 1 calc R U . . .
H5B_3 H 0.393312 0.192399 0.647981 0.036 Uiso 1 1 calc R U . . .
H5C_3 H 0.482286 0.103295 0.669341 0.036 Uiso 1 1 calc R U . . .
C6_3 C 0.60388(16) 0.30079(8) 0.71268(10) 0.0258(2) Uani 1 1 d . . . . .
H6A_3 H 0.627683 0.306470 0.652910 0.039 Uiso 1 1 calc R U . . .
H6B_3 H 0.677627 0.330156 0.764816 0.039 Uiso 1 1 calc R U . . .
H6C_3 H 0.509708 0.327447 0.704521 0.039 Uiso 1 1 calc R U . . .
F1_1 F 1.2528(13) 0.0113(6) 0.8648(6) 0.048(3) Uani 0.425(3) 1 d D U P A 1
F2_1 F 1.2481(13) -0.0106(6) 0.7198(7) 0.042(3) Uani 0.425(3) 1 d D U P A 1
F3_1 F 1.2470(8) 0.1184(3) 0.7712(6) 0.0360(19) Uani 0.425(3) 1 d D U P A 1
F1'_1 F 1.246(2) -0.0179(12) 0.8490(11) 0.065(7) Uani 0.224(3) 1 d D U P A 2
F2'_1 F 1.250(2) 0.0090(10) 0.7075(12) 0.028(3) Uani 0.224(3) 1 d D U P A 2
F3'_1 F 1.2505(15) 0.1138(7) 0.8023(9) 0.038(4) Uani 0.224(3) 1 d D U P A 2
F1"_1 F 1.2611(12) 0.0901(10) 0.8400(11) 0.074(6) Uani 0.231(3) 1 d D U P A 3
F2"_1 F 1.2263(13) -0.0461(8) 0.8194(10) 0.059(4) Uani 0.231(3) 1 d D U P A 3
F3"_1 F 1.2524(19) 0.0317(11) 0.7057(9) 0.043(4) Uani 0.231(3) 1 d D U P A 3
F1A_1 F 1.251(3) 0.0412(17) 0.8695(8) 0.040(6) Uani 0.121(3) 1 d D U P A 4
F2A_1 F 1.236(3) -0.0404(13) 0.750(2) 0.081(10) Uani 0.121(3) 1 d D U P A 4
F3A_1 F 1.2442(19) 0.0980(15) 0.7348(15) 0.056(6) Uani 0.121(3) 1 d D U P A 4
O1_1 O 0.98287(9) 0.08574(6) 0.79992(6) 0.02016(16) Uani 1 1 d . . . . .
O2_1 O 0.71545(10) 0.02855(6) 0.65923(7) 0.02282(17) Uani 1 1 d . . . . .
C1_1 C 1.02830(13) 0.04039(8) 0.74254(9) 0.0192(2) Uani 1 1 d . . . . .
C2_1 C 0.95367(14) -0.00323(8) 0.65994(9) 0.0222(2) Uani 1 1 d . . . . .
H2_1 H 1.007681 -0.032227 0.625480 0.027 Uiso 1 1 calc R U . . .
C3_1 C 0.79909(14) -0.00767(8) 0.62254(8) 0.0205(2) Uani 1 1 d . . . . .
C4_1 C 1.19325(15) 0.03568(10) 0.77487(10) 0.0272(3) Uani 1 1 d D . . . .
C5_1 C 0.73534(17) -0.06291(9) 0.53388(9) 0.0292(3) Uani 1 1 d . . . . .
H5A_1 H 0.639091 -0.041174 0.498120 0.044 Uiso 1 1 calc R U . . .
H5B_1 H 0.728146 -0.123339 0.553034 0.044 Uiso 1 1 calc R U . . .
H5C_1 H 0.797515 -0.060001 0.493078 0.044 Uiso 1 1 calc R U . . .
F1_2 F 0.97933(13) 0.17722(7) 0.52665(7) 0.0451(3) Uani 1 1 d . . . . .
F2_2 F 0.87539(13) 0.30074(8) 0.50023(7) 0.0475(3) Uani 1 1 d . . . . .
F3_2 F 1.10378(13) 0.29286(9) 0.57303(8) 0.0554(3) Uani 1 1 d . . . . .
O1_2 O 0.83204(10) 0.20242(6) 0.65298(6) 0.02108(17) Uani 1 1 d . . . . .
O2_2 O 0.91105(10) 0.26260(6) 0.85147(7) 0.02269(17) Uani 1 1 d . . . . .
C1_2 C 0.94294(15) 0.24945(9) 0.66074(9) 0.0228(2) Uani 1 1 d . . . . .
C2_2 C 1.03012(15) 0.29533(9) 0.73756(10) 0.0257(2) Uani 1 1 d . . . . .
H2_2 H 1.109877 0.325609 0.729031 0.031 Uiso 1 1 calc R U . . .
C3_2 C 1.00889(14) 0.30066(8) 0.83001(9) 0.0220(2) Uani 1 1 d . . . . .
C4_2 C 0.97668(18) 0.25531(10) 0.56553(10) 0.0311(3) Uani 1 1 d . . . . .
C5_2 C 1.10908(18) 0.35923(11) 0.90429(12) 0.0366(3) Uani 1 1 d . . . . .
H5A_2 H 1.197702 0.368655 0.887977 0.055 Uiso 1 1 calc R U . . .
H5B_2 H 1.132824 0.331840 0.967687 0.055 Uiso 1 1 calc R U . . .
H5C_2 H 1.061678 0.415182 0.905380 0.055 Uiso 1 1 calc R U . . .

loop_
_atom_site_aniso_label
_atom_site_aniso_U_11
_atom_site_aniso_U_22
_atom_site_aniso_U_33
_atom_site_aniso_U_23
_atom_site_aniso_U_13
_atom_site_aniso_U_12
Cu1 0.01482(6) 0.01605(6) 0.01334(6) -0.00210(5) 0.00504(4) -0.00190(5)
N1_3 0.0172(4) 0.0182(4) 0.0158(4) -0.0013(3) 0.0050(3) -0.0013(3)
N2_3 0.0175(4) 0.0184(4) 0.0153(4) -0.0024(3) 0.0043(3) -0.0006(3)
C1_3 0.0189(5) 0.0250(6) 0.0204(5) -0.0011(4) 0.0093(4) -0.0022(4)
C2_3 0.0220(5) 0.0239(5) 0.0198(5) -0.0037(4) 0.0087(4) 0.0021(4)
C3_3 0.0304(6) 0.0188(5) 0.0283(6) 0.0031(4) 0.0128(5) 0.0005(5)
C4_3 0.0263(6) 0.0314(6) 0.0145(5) -0.0004(4) 0.0033(4) -0.0053(5)
C5_3 0.0191(5) 0.0304(6) 0.0192(5) -0.0050(4) 0.0015(4) -0.0011(5)
C6_3 0.0287(6) 0.0180(5) 0.0289(6) 0.0014(4) 0.0065(5) 0.0029(5)
F1_1 0.028(3) 0.079(6) 0.038(3) 0.020(3) 0.010(3) 0.007(5)
F2_1 0.028(2) 0.044(5) 0.060(5) -0.010(4) 0.022(3) 0.008(4)
F3_1 0.0240(19) 0.0326(17) 0.057(6) 0.000(3) 0.020(4) -0.0023(13)
F1'_1 0.017(5) 0.134(19) 0.036(7) 0.046(10) -0.002(5) 0.003(10)
F2'_1 0.030(4) 0.027(7) 0.040(5) -0.008(5) 0.030(4) -0.007(6)
F3'_1 0.014(3) 0.061(7) 0.037(9) -0.030(6) 0.007(6) -0.014(4)
F1"_1 0.019(3) 0.118(12) 0.071(11) -0.068(9) -0.004(7) 0.007(7)
F2"_1 0.022(4) 0.080(6) 0.071(8) 0.052(6) 0.010(5) 0.019(4)
F3"_1 0.025(3) 0.071(11) 0.035(4) 0.004(5) 0.015(3) -0.010(6)
F1A_1 0.014(5) 0.072(16) 0.026(6) -0.012(9) -0.003(4) 0.004(10)
F2A_1 0.045(11) 0.066(13) 0.109(19) -0.044(13) -0.008(11) 0.040(10)
F3A_1 0.024(5) 0.108(18) 0.043(9) 0.026(9) 0.020(6) -0.012(10)
O1_1 0.0163(4) 0.0259(4) 0.0184(4) -0.0043(3) 0.0057(3) -0.0004(3)
O2_1 0.0219(4) 0.0235(4) 0.0226(4) -0.0069(3) 0.0063(3) -0.0045(3)
C1_1 0.0190(5) 0.0190(5) 0.0210(5) 0.0019(4) 0.0084(4) 0.0004(4)
C2_1 0.0259(6) 0.0198(5) 0.0226(5) -0.0025(4) 0.0103(5) 0.0019(4)
C3_1 0.0273(6) 0.0157(5) 0.0177(5) -0.0022(4) 0.0060(4) -0.0015(4)
C4_1 0.0205(6) 0.0352(7) 0.0282(6) 0.0015(5) 0.0109(5) 0.0046(5)
C5_1 0.0392(7) 0.0241(6) 0.0202(5) -0.0074(5) 0.0038(5) -0.0003(5)
F1_2 0.0672(7) 0.0443(6) 0.0375(5) -0.0009(4) 0.0360(5) 0.0058(5)
F2_2 0.0645(7) 0.0530(6) 0.0279(5) 0.0178(4) 0.0187(5) 0.0153(5)
F3_2 0.0544(7) 0.0816(9) 0.0410(6) 0.0035(6) 0.0306(5) -0.0248(6)
O1_2 0.0236(4) 0.0244(4) 0.0162(4) -0.0006(3) 0.0076(3) -0.0039(3)
O2_2 0.0244(4) 0.0229(4) 0.0221(4) -0.0053(3) 0.0094(3) -0.0074(3)
C1_2 0.0276(6) 0.0235(5) 0.0201(5) 0.0038(4) 0.0116(4) 0.0003(5)
C2_2 0.0268(6) 0.0262(6) 0.0266(6) 0.0005(5) 0.0122(5) -0.0081(5)
C3_2 0.0233(6) 0.0196(5) 0.0231(5) -0.0014(4) 0.0070(4) -0.0054(4)
C4_2 0.0384(8) 0.0355(7) 0.0245(6) 0.0054(5) 0.0171(6) -0.0017(6)
C5_2 0.0351(8) 0.0400(8) 0.0339(7) -0.0104(6) 0.0098(6) -0.0198(7)

loop_
_atom_type_symbol
_atom_type_description
_atom_type_scat_dispersion_real
_atom_type_scat_dispersion_imag
_atom_type_scat_source
C C 0.0033 0.0016 'International Tables Vol C Tables 4.2.6.8 and 6.1.1.4'
H H 0.0000 0.0000 'International Tables Vol C Tables 4.2.6.8 and 6.1.1.4'
Cu Cu 0.3201 1.2651 'International Tables Vol C Tables 4.2.6.8 and 6.1.1.4'
F F 0.0171 0.0103 'International Tables Vol C Tables 4.2.6.8 and 6.1.1.4'
N N 0.0061 0.0033 'International Tables Vol C Tables 4.2.6.8 and 6.1.1.4'
O O 0.0106 0.0060 'International Tables Vol C Tables 4.2.6.8 and 6.1.1.4'

loop_
_geom_angle_atom_site_label_1
_geom_angle_atom_site_label_2
_geom_angle_atom_site_label_3
_geom_angle
_geom_angle_site_symmetry_1
_geom_angle_site_symmetry_3
_geom_angle_publ_flag
O1_1 Cu1 O1_2 91.60(4) . . ?
O1_1 Cu1 N2_3 175.34(4) . . ?
O1_2 Cu1 N2_3 92.16(4) . . ?
O1_1 Cu1 N1_3 89.82(4) . . ?
O1_2 Cu1 N1_3 178.31(4) . . ?
N2_3 Cu1 N1_3 86.46(4) . . ?
O1_1 Cu1 O2_2 87.32(4) . . ?
O1_2 Cu1 O2_2 85.37(4) . . ?
N2_3 Cu1 O2_2 90.24(4) . . ?
N1_3 Cu1 O2_2 95.61(4) . . ?
O1_1 Cu1 O2_1 84.92(4) . . ?
O1_2 Cu1 O2_1 85.20(4) . . ?
N2_3 Cu1 O2_1 98.14(4) . . ?
N1_3 Cu1 O2_1 94.01(4) . . ?
O2_2 Cu1 O2_1 167.61(3) . . ?
C3_3 N1_3 C4_3 108.28(10) . . ?
C3_3 N1_3 C1_3 109.56(10) . . ?
C4_3 N1_3 C1_3 110.79(10) . . ?
C3_3 N1_3 Cu1 112.97(8) . . ?
C4_3 N1_3 Cu1 109.02(8) . . ?
C1_3 N1_3 Cu1 106.23(7) . . ?
C5_3 N2_3 C6_3 107.75(10) . . ?
C5_3 N2_3 C2_3 111.07(10) . . ?
C6_3 N2_3 C2_3 109.58(10) . . ?
C5_3 N2_3 Cu1 110.54(8) . . ?
C6_3 N2_3 Cu1 113.50(8) . . ?
C2_3 N2_3 Cu1 104.42(7) . . ?
N1_3 C1_3 C2_3 109.43(10) . . ?
N2_3 C2_3 C1_3 109.44(10) . . ?
C1_1 O1_1 Cu1 124.19(8) . . ?
C3_1 O2_1 Cu1 120.26(8) . . ?
O1_1 C1_1 C2_1 130.51(12) . . ?
O1_1 C1_1 C4_1 111.92(11) . . ?
C2_1 C1_1 C4_1 117.56(11) . . ?
C1_1 C2_1 C3_1 124.07(11) . . ?
O2_1 C3_1 C2_1 124.70(11) . . ?
O2_1 C3_1 C5_1 118.38(12) . . ?
C2_1 C3_1 C5_1 116.89(11) . . ?
F2_1 C4_1 F1_1 109.0(6) . . ?
F1"_1 C4_1 F3"_1 110.8(8) . . ?
F3A_1 C4_1 F1A_1 109.2(11) . . ?
F1'_1 C4_1 F3'_1 107.1(8) . . ?
F3A_1 C4_1 F2A_1 108.7(10) . . ?
F1A_1 C4_1 F2A_1 106.2(10) . . ?
F1'_1 C4_1 F2'_1 105.6(10) . . ?
F3'_1 C4_1 F2'_1 105.4(7) . . ?
F2_1 C4_1 F3_1 103.9(4) . . ?
F1_1 C4_1 F3_1 104.3(5) . . ?
F1"_1 C4_1 F2"_1 104.3(6) . . ?
F3"_1 C4_1 F2"_1 102.9(7) . . ?
C1_2 O1_2 Cu1 123.63(8) . . ?
C3_2 O2_2 Cu1 120.75(8) . . ?
O1_2 C1_2 C2_2 130.72(12) . . ?
O1_2 C1_2 C4_2 111.86(12) . . ?
C2_2 C1_2 C4_2 117.40(12) . . ?
C1_2 C2_2 C3_2 124.48(12) . . ?
O2_2 C3_2 C2_2 124.33(12) . . ?
O2_2 C3_2 C5_2 118.21(12) . . ?
C2_2 C3_2 C5_2 117.41(12) . . ?
F1_2 C4_2 F2_2 105.93(13) . . ?
F1_2 C4_2 F3_2 106.24(13) . . ?
F2_2 C4_2 F3_2 106.88(13) . . ?
F1_2 C4_2 C1_2 112.03(12) . . ?
F2_2 C4_2 C1_2 111.04(13) . . ?
F3_2 C4_2 C1_2 114.20(13) . . ?

loop_
_geom_bond_atom_site_label_1
_geom_bond_atom_site_label_2
_geom_bond_distance
_geom_bond_site_symmetry_2
_geom_bond_publ_flag
Cu1 O1_1 1.9736(9) . ?
Cu1 O1_2 1.9800(9) . ?
Cu1 N2_3 2.0628(10) . ?
Cu1 N1_3 2.0675(10) . ?
Cu1 O2_2 2.3095(9) . ?
Cu1 O2_1 2.3182(9) . ?
N1_3 C3_3 1.4810(16) . ?
N1_3 C4_3 1.4859(15) . ?
N1_3 C1_3 1.4880(16) . ?
N2_3 C5_3 1.4823(15) . ?
N2_3 C6_3 1.4825(16) . ?
N2_3 C2_3 1.4897(16) . ?
C1_3 C2_3 1.5178(18) . ?
F1_1 C4_1 1.317(7) . ?
F2_1 C4_1 1.312(7) . ?
F3_1 C4_1 1.384(5) . ?
F1'_1 C4_1 1.332(10) . ?
F2'_1 C4_1 1.342(9) . ?
F3'_1 C4_1 1.333(9) . ?
F1"_1 C4_1 1.286(8) . ?
F2"_1 C4_1 1.407(8) . ?
F3"_1 C4_1 1.319(10) . ?
F1A_1 C4_1 1.326(11) . ?
F2A_1 C4_1 1.335(10) . ?
F3A_1 C4_1 1.303(11) . ?
O1_1 C1_1 1.2766(14) . ?
O2_1 C3_1 1.2440(15) . ?
C1_1 C2_1 1.3757(17) . ?
C1_1 C4_1 1.5321(18) . ?
C2_1 C3_1 1.4372(19) . ?
C3_1 C5_1 1.5135(17) . ?
F1_2 C4_2 1.3336(19) . ?
F2_2 C4_2 1.3368(19) . ?
F3_2 C4_2 1.3429(19) . ?
O1_2 C1_2 1.2782(16) . ?
O2_2 C3_2 1.2440(15) . ?
C1_2 C2_2 1.3739(19) . ?
C1_2 C4_2 1.5366(18) . ?
C2_2 C3_2 1.4383(18) . ?
C3_2 C5_2 1.5114(19) . ?
